data_1563984
loop_
_publ_author_name
'Zhang, Nan'
'Zhu, Di'
'Herbert, David E.'
'van Leest, Nicolaas P.'
'de Bruin, Bas'
'Budzelaar, Peter H.M.'

_publ_section_title
;
 Reactivity of Rhodium(II) amido/Rhodium(I) aminyl complexes
;
_journal_name_full 'Inorganica Chimica Acta'
_journal_page_first 709
_journal_page_last 716
_journal_paper_doi 10.1016/j.ica.2018.06.015
_journal_volume 482
_journal_year 2018
_chemical_formula_moiety 'C53 H66 Li N6 Rh'
_chemical_formula_sum 'C53 H66 Li N6 Rh'
_chemical_formula_weight 896.96
_chemical_properties_physical 'air-sensitive, moisture-sensitive'
_space_group_crystal_system monoclinic
_space_group_IT_number 14
_space_group_name_Hall '-P 2yn'
_space_group_name_H-M_alt 'P 1 21/n 1'
_atom_sites_solution_hydrogens geom
_cell_angle_alpha 90
_cell_angle_beta 96.577(4)
_cell_angle_gamma 90
_cell_formula_units_Z 4
_cell_length_a 14.4157(9)
_cell_length_b 15.7968(10)
_cell_length_c 23.1132(14)
_cell_measurement_reflns_used 9693
_cell_measurement_temperature 150(2)
_cell_measurement_theta_max 27.3125
_cell_measurement_theta_min 2.181
_cell_volume 5228.7(6)
_computing_structure_refinement 'SHELXL-2018/1 (Sheldrick, 2018)'
_computing_structure_solution 'SHELXS-2018/1 (Sheldrick, 2018)'
_diffrn_ambient_temperature 150(2)
_diffrn_measured_fraction_theta_full 0.999
_diffrn_measured_fraction_theta_max 0.999
_diffrn_measurement_device_type 'Bruker D8 QUEST ECO CMOS'
_diffrn_measurement_method 'Bruker D8 QUEST ECO CMOS'
_diffrn_radiation_probe x-ray
_diffrn_radiation_type MoK\a
_diffrn_radiation_wavelength 0.71073
_diffrn_reflns_av_R_equivalents 0.0729
_diffrn_reflns_av_unetI/netI 0.0274
_diffrn_reflns_Laue_measured_fraction_full 0.999
_diffrn_reflns_Laue_measured_fraction_max 0.999
_diffrn_reflns_limit_h_max 17
_diffrn_reflns_limit_h_min -17
_diffrn_reflns_limit_k_max 19
_diffrn_reflns_limit_k_min -19
_diffrn_reflns_limit_l_max 28
_diffrn_reflns_limit_l_min -28
_diffrn_reflns_number 197070
_diffrn_reflns_point_group_measured_fraction_full 0.999
_diffrn_reflns_point_group_measured_fraction_max 0.999
_diffrn_reflns_theta_full 25.242
_diffrn_reflns_theta_max 25.500
_diffrn_reflns_theta_min 2.501
_diffrn_source 'fine-focus tube'
_exptl_absorpt_coefficient_mu 0.364
_exptl_absorpt_correction_T_max 0.7456
_exptl_absorpt_correction_T_min 0.7118
_exptl_absorpt_correction_type multi-scan
_exptl_absorpt_process_details 'SADABS 2014/5'
_exptl_crystal_colour blue
_exptl_crystal_density_diffrn 1.139
_exptl_crystal_description block
_exptl_crystal_F_000 1896
_exptl_crystal_recrystallization_method pentane
_exptl_crystal_size_max 0.279
_exptl_crystal_size_mid 0.146
_exptl_crystal_size_min 0.070
_refine_diff_density_max 0.428
_refine_diff_density_min -0.493
_refine_diff_density_rms 0.052
_refine_ls_extinction_coef .
_refine_ls_extinction_method none
_refine_ls_goodness_of_fit_ref 1.069
_refine_ls_hydrogen_treatment constr
_refine_ls_matrix_type full
_refine_ls_number_parameters 563
_refine_ls_number_reflns 9724
_refine_ls_number_restraints 0
_refine_ls_restrained_S_all 1.069
_refine_ls_R_factor_all 0.0553
_refine_ls_R_factor_gt 0.0341
_refine_ls_shift/su_max 0.001
_refine_ls_shift/su_mean 0.000
_refine_ls_structure_factor_coef Fsqd
_refine_ls_weighting_details 'w=1/[\s^2^(Fo^2^)+(0.0307P)^2^+4.4912P] where P=(Fo^2^+2Fc^2^)/3'
_refine_ls_weighting_scheme calc
_refine_ls_wR_factor_gt 0.0723
_refine_ls_wR_factor_ref 0.0834
_reflns_Friedel_coverage 0.000
_reflns_Friedel_fraction_full .
_reflns_Friedel_fraction_max .
_reflns_number_gt 7492
_reflns_number_total 9724
_reflns_threshold_expression 'I > 2\s(I)'
_cod_data_source_file ICA-2018-482-709.cif
_cod_data_source_block complex_5b
_cod_original_sg_symbol_H-M 'P 21/n'
_cod_database_code 1563984
_shelx_space_group_comment
;
The symmetry employed for this shelxl refinement is uniquely defined
by the following loop, which should always be used as a source of
symmetry information in preference to the above space-group names.
They are only intended as comments.
;
_shelx_estimated_absorpt_t_min 0.905
_shelx_estimated_absorpt_t_max 0.975
_exptl_absorpt_special_details 'SADABS V2014/5 (Bruker AXS Inc.)'

loop_
_space_group_symop_operation_xyz
'x, y, z'
'-x+1/2, y+1/2, -z+1/2'
'-x, -y, -z'
'x-1/2, -y-1/2, z-1/2'

loop_
_atom_site_label
_atom_site_type_symbol
_atom_site_fract_x
_atom_site_fract_y
_atom_site_fract_z
_atom_site_U_iso_or_equiv
_atom_site_adp_type
_atom_site_occupancy
_atom_site_site_symmetry_order
_atom_site_calc_flag
_atom_site_refinement_flags_posn
_atom_site_refinement_flags_adp
_atom_site_refinement_flags_occupancy
_atom_site_disorder_assembly
_atom_site_disorder_group
Rh1 Rh 0.60591(2) 0.28082(2) 0.08096(2) 0.02616(6) Uani 1 1 d . . . . .
N1 N 0.46253(14) 0.26251(12) 0.07460(9) 0.0317(5) Uani 1 1 d . . . . .
N2 N 0.60562(15) 0.34439(12) 0.16032(8) 0.0325(5) Uani 1 1 d . . . . .
N3 N 0.74987(13) 0.29068(12) 0.08366(8) 0.0281(4) Uani 1 1 d . . . . .
H3 H 0.769129 0.351464 0.083136 0.034 Uiso 1 1 calc R U . . .
N4 N 0.61110(13) 0.22170(12) 0.00171(7) 0.0252(4) Uani 1 1 d . . . . .
H4 H 0.587107 0.162280 -0.001300 0.030 Uiso 1 1 calc R U . . .
N5 N 0.86126(16) 0.13437(16) 0.01451(9) 0.0464(6) Uani 1 1 d . . . . .
H5A H 0.897208 0.148381 0.048104 0.056 Uiso 1 1 calc R U . . .
H5B H 0.828795 0.087462 0.023048 0.056 Uiso 1 1 calc R U . . .
N6 N 0.77486(15) 0.30692(15) -0.07776(9) 0.0405(5) Uani 1 1 d . . . . .
H6A H 0.755488 0.272042 -0.108091 0.049 Uiso 1 1 calc R U . . .
H6B H 0.733762 0.350837 -0.079740 0.049 Uiso 1 1 calc R U . . .
C11 C 0.3026(2) 0.2803(2) 0.10024(15) 0.0620(9) Uani 1 1 d . . . . .
H11A H 0.276371 0.303476 0.062570 0.093 Uiso 1 1 calc R U . . .
H11B H 0.272341 0.306945 0.131436 0.093 Uiso 1 1 calc R U . . .
H11C H 0.291983 0.219016 0.100676 0.093 Uiso 1 1 calc R U . . .
C12 C 0.4065(2) 0.29784(17) 0.10957(12) 0.0424(7) Uani 1 1 d . . . . .
C13 C 0.4377(2) 0.35035(18) 0.15644(12) 0.0465(7) Uani 1 1 d . . . . .
H13 H 0.389620 0.377628 0.174303 0.056 Uiso 1 1 calc R U . . .
C14 C 0.5283(2) 0.36913(16) 0.18121(11) 0.0396(7) Uani 1 1 d . . . . .
C15 C 0.5357(2) 0.41944(18) 0.23775(11) 0.0487(7) Uani 1 1 d . . . . .
H15A H 0.567129 0.385091 0.269437 0.073 Uiso 1 1 calc R U . . .
H15B H 0.472960 0.434413 0.246792 0.073 Uiso 1 1 calc R U . . .
H15C H 0.571713 0.471205 0.233404 0.073 Uiso 1 1 calc R U . . .
C21 C 0.41843(17) 0.20679(16) 0.03015(11) 0.0340(6) Uani 1 1 d . . . . .
C22 C 0.37163(18) 0.23922(19) -0.02166(12) 0.0424(7) Uani 1 1 d . . . . .
C23 C 0.33362(19) 0.1820(2) -0.06400(13) 0.0531(8) Uani 1 1 d . . . . .
H23 H 0.300978 0.203147 -0.099056 0.064 Uiso 1 1 calc R U . . .
C24 C 0.3421(2) 0.0962(2) -0.05639(15) 0.0566(9) Uani 1 1 d . . . . .
H24 H 0.318458 0.058688 -0.086651 0.068 Uiso 1 1 calc R U . . .
C25 C 0.38511(19) 0.0648(2) -0.00455(14) 0.0487(8) Uani 1 1 d . . . . .
H25 H 0.389407 0.005330 0.001127 0.058 Uiso 1 1 calc R U . . .
C26 C 0.42224(18) 0.11867(17) 0.03945(12) 0.0383(6) Uani 1 1 d . . . . .
C27 C 0.3576(2) 0.3324(2) -0.03255(14) 0.0557(8) Uani 1 1 d . . . . .
H27A H 0.382600 0.347930 -0.068775 0.084 Uiso 1 1 calc R U . . .
H27B H 0.390320 0.364378 -0.000070 0.084 Uiso 1 1 calc R U . . .
H27C H 0.290783 0.345539 -0.035900 0.084 Uiso 1 1 calc R U . . .
C28 C 0.4606(2) 0.08161(17) 0.09722(13) 0.0476(7) Uani 1 1 d . . . . .
H28A H 0.413292 0.045229 0.111755 0.071 Uiso 1 1 calc R U . . .
H28B H 0.477066 0.127417 0.125108 0.071 Uiso 1 1 calc R U . . .
H28C H 0.516364 0.048049 0.092438 0.071 Uiso 1 1 calc R U . . .
C31 C 0.6916(2) 0.36486(17) 0.19602(10) 0.0399(7) Uani 1 1 d . . . . .
C32 C 0.73678(19) 0.44163(18) 0.18925(11) 0.0404(6) Uani 1 1 d . . . . .
C33 C 0.8195(2) 0.4596(2) 0.22499(13) 0.0600(9) Uani 1 1 d . . . . .
H33 H 0.850212 0.512033 0.220555 0.072 Uiso 1 1 calc R U . . .
C34 C 0.8571(3) 0.4036(3) 0.26598(15) 0.0820(13) Uani 1 1 d . . . . .
H34 H 0.914092 0.416399 0.289178 0.098 Uiso 1 1 calc R U . . .
C35 C 0.8127(3) 0.3294(3) 0.27346(13) 0.0774(13) Uani 1 1 d . . . . .
H35 H 0.839407 0.290776 0.302167 0.093 Uiso 1 1 calc R U . . .
C36 C 0.7280(3) 0.3078(2) 0.23993(12) 0.0585(9) Uani 1 1 d . . . . .
C37 C 0.6981(2) 0.50743(16) 0.14642(11) 0.0409(6) Uani 1 1 d . . . . .
H37A H 0.732202 0.505778 0.112103 0.061 Uiso 1 1 calc R U . . .
H37B H 0.705062 0.563521 0.164513 0.061 Uiso 1 1 calc R U . . .
H37C H 0.631831 0.496030 0.134633 0.061 Uiso 1 1 calc R U . . .
C38 C 0.6760(3) 0.2295(2) 0.25427(13) 0.0705(11) Uani 1 1 d . . . . .
H38A H 0.615272 0.227900 0.230412 0.106 Uiso 1 1 calc R U . . .
H38B H 0.666512 0.230287 0.295582 0.106 Uiso 1 1 calc R U . . .
H38C H 0.712280 0.179297 0.246169 0.106 Uiso 1 1 calc R U . . .
C41 C 0.81201(17) 0.24460(15) 0.12229(9) 0.0288(5) Uani 1 1 d . . . . .
C42 C 0.90372(18) 0.27325(16) 0.13865(10) 0.0359(6) Uani 1 1 d . . . . .
C43 C 0.9647(2) 0.22512(19) 0.17574(12) 0.0484(7) Uani 1 1 d . . . . .
H43 H 1.026238 0.245409 0.186571 0.058 Uiso 1 1 calc R U . . .
C44 C 0.9386(2) 0.14859(19) 0.19742(12) 0.0512(8) Uani 1 1 d . . . . .
H44 H 0.980982 0.116802 0.223398 0.061 Uiso 1 1 calc R U . . .
C45 C 0.8502(2) 0.11937(17) 0.18071(11) 0.0458(7) Uani 1 1 d . . . . .
H45 H 0.832069 0.066302 0.195155 0.055 Uiso 1 1 calc R U . . .
C46 C 0.78596(19) 0.16479(16) 0.14326(10) 0.0338(6) Uani 1 1 d . . . . .
C47 C 0.9355(2) 0.35599(18) 0.11527(13) 0.0482(7) Uani 1 1 d . . . . .
H47A H 1.002183 0.363894 0.127751 0.072 Uiso 1 1 calc R U . . .
H47B H 0.900093 0.402546 0.130207 0.072 Uiso 1 1 calc R U . . .
H47C H 0.924768 0.355391 0.072627 0.072 Uiso 1 1 calc R U . . .
C48 C 0.6925(2) 0.12697(17) 0.12577(12) 0.0428(7) Uani 1 1 d . . . . .
H48A H 0.687322 0.111016 0.084549 0.064 Uiso 1 1 calc R U . . .
H48B H 0.643905 0.168398 0.131770 0.064 Uiso 1 1 calc R U . . .
H48C H 0.684658 0.076577 0.149454 0.064 Uiso 1 1 calc R U . . .
C51 C 0.58153(15) 0.27506(15) -0.04519(9) 0.0254(5) Uani 1 1 d . . . . .
C52 C 0.56250(16) 0.24579(16) -0.10301(10) 0.0278(5) Uani 1 1 d . . . . .
C53 C 0.54342(18) 0.30477(17) -0.14724(11) 0.0370(6) Uani 1 1 d . . . . .
H53 H 0.528643 0.285871 -0.186227 0.044 Uiso 1 1 calc R U . . .
C54 C 0.54557(19) 0.39088(18) -0.13546(12) 0.0437(7) Uani 1 1 d . . . . .
H54 H 0.535015 0.430565 -0.166389 0.052 Uiso 1 1 calc R U . . .
C55 C 0.56319(18) 0.41888(17) -0.07838(11) 0.0380(6) Uani 1 1 d . . . . .
H55 H 0.564744 0.477862 -0.070297 0.046 Uiso 1 1 calc R U . . .
C56 C 0.57851(17) 0.36133(16) -0.03312(10) 0.0315(6) Uani 1 1 d . . . . .
C57 C 0.56504(18) 0.15302(16) -0.11542(11) 0.0362(6) Uani 1 1 d . . . . .
H57A H 0.626589 0.130360 -0.100860 0.054 Uiso 1 1 calc R U . . .
H57B H 0.553243 0.143666 -0.157540 0.054 Uiso 1 1 calc R U . . .
H57C H 0.516939 0.124214 -0.096013 0.054 Uiso 1 1 calc R U . . .
C58 C 0.59062(19) 0.38581(16) 0.03090(11) 0.0367(6) Uani 1 1 d . . . . .
H58A H 0.535345 0.418088 0.040186 0.044 Uiso 1 1 calc R U . . .
H58B H 0.646280 0.422437 0.039163 0.044 Uiso 1 1 calc R U . . .
C61 C 0.92671(18) 0.10413(17) -0.02338(10) 0.0362(6) Uani 1 1 d . . . . .
C62 C 0.90241(19) 0.03595(18) -0.06024(12) 0.0408(7) Uani 1 1 d . . . . .
C63 C 0.9663(2) 0.00906(19) -0.09732(12) 0.0464(7) Uani 1 1 d . . . . .
H63 H 0.951337 -0.037887 -0.122348 0.056 Uiso 1 1 calc R U . . .
C64 C 1.0501(2) 0.0493(2) -0.09820(12) 0.0503(8) Uani 1 1 d . . . . .
H64 H 1.092952 0.030250 -0.123699 0.060 Uiso 1 1 calc R U . . .
C65 C 1.0722(2) 0.1171(2) -0.06227(13) 0.0484(7) Uani 1 1 d . . . . .
H65 H 1.130250 0.145116 -0.063527 0.058 Uiso 1 1 calc R U . . .
C66 C 1.01130(19) 0.14559(18) -0.02399(12) 0.0427(7) Uani 1 1 d . . . . .
C67 C 0.8097(2) -0.0079(2) -0.06066(16) 0.0621(9) Uani 1 1 d . . . . .
H67A H 0.804927 -0.053154 -0.089855 0.093 Uiso 1 1 calc R U . . .
H67B H 0.759270 0.033055 -0.070265 0.093 Uiso 1 1 calc R U . . .
H67C H 0.804657 -0.032187 -0.022135 0.093 Uiso 1 1 calc R U . . .
C68 C 1.0374(3) 0.2197(2) 0.01541(16) 0.0684(10) Uani 1 1 d . . . . .
H68A H 0.990992 0.264747 0.007452 0.103 Uiso 1 1 calc R U . . .
H68B H 1.099026 0.240843 0.008350 0.103 Uiso 1 1 calc R U . . .
H68C H 1.039254 0.201720 0.056114 0.103 Uiso 1 1 calc R U . . .
C71 C 0.86136(19) 0.34136(19) -0.08984(13) 0.0457(7) Uani 1 1 d . . . . .
C72 C 0.9173(2) 0.2965(2) -0.12416(15) 0.0615(9) Uani 1 1 d . . . . .
C73 C 1.0055(3) 0.3304(4) -0.1296(2) 0.1027(17) Uani 1 1 d . . . . .
H73 H 1.046303 0.300737 -0.151966 0.123 Uiso 1 1 calc R U . . .
C74 C 1.0346(3) 0.4051(4) -0.1038(3) 0.120(2) Uani 1 1 d . . . . .
H74 H 1.095594 0.425898 -0.107319 0.144 Uiso 1 1 calc R U . . .
C75 C 0.9760(3) 0.4497(3) -0.0730(2) 0.0969(15) Uani 1 1 d . . . . .
H75 H 0.995828 0.502749 -0.056626 0.116 Uiso 1 1 calc R U . . .
C76 C 0.8890(2) 0.4197(2) -0.06516(15) 0.0586(9) Uani 1 1 d . . . . .
C77 C 0.8833(3) 0.2176(3) -0.15490(16) 0.0800(12) Uani 1 1 d . . . . .
H77A H 0.829161 0.230732 -0.183116 0.120 Uiso 1 1 calc R U . . .
H77B H 0.865093 0.176463 -0.126487 0.120 Uiso 1 1 calc R U . . .
H77C H 0.933112 0.193557 -0.175307 0.120 Uiso 1 1 calc R U . . .
C78 C 0.8236(3) 0.4710(2) -0.03295(17) 0.0715(10) Uani 1 1 d . . . . .
H78A H 0.855112 0.522801 -0.017988 0.107 Uiso 1 1 calc R U . . .
H78B H 0.805054 0.437687 -0.000393 0.107 Uiso 1 1 calc R U . . .
H78C H 0.768020 0.485826 -0.059475 0.107 Uiso 1 1 calc R U . . .
Li1 Li 0.7546(3) 0.2361(3) 0.00232(17) 0.0320(9) Uani 1 1 d . . . . .

loop_
_atom_site_aniso_label
_atom_site_aniso_U_11
_atom_site_aniso_U_22
_atom_site_aniso_U_33
_atom_site_aniso_U_23
_atom_site_aniso_U_13
_atom_site_aniso_U_12
Rh1 0.03675(11) 0.02220(10) 0.02109(10) 0.00153(8) 0.01004(7) 0.00264(9)
N1 0.0396(12) 0.0276(11) 0.0304(11) -0.0007(9) 0.0150(9) -0.0001(9)
N2 0.0525(13) 0.0230(10) 0.0241(10) 0.0025(8) 0.0131(10) 0.0038(10)
N3 0.0371(11) 0.0262(10) 0.0215(9) 0.0019(8) 0.0056(8) 0.0003(9)
N4 0.0292(10) 0.0267(10) 0.0206(9) 0.0016(8) 0.0066(8) 0.0029(9)
N5 0.0452(14) 0.0609(16) 0.0352(12) 0.0101(11) 0.0138(10) 0.0236(12)
N6 0.0373(13) 0.0450(13) 0.0401(13) 0.0106(10) 0.0086(10) 0.0006(10)
C11 0.0491(18) 0.067(2) 0.076(2) -0.0212(19) 0.0367(17) -0.0052(17)
C12 0.0474(17) 0.0369(16) 0.0479(16) -0.0021(12) 0.0268(13) -0.0017(12)
C13 0.0563(19) 0.0375(16) 0.0518(17) -0.0127(14) 0.0322(15) -0.0011(14)
C14 0.0627(19) 0.0251(13) 0.0349(14) -0.0025(11) 0.0232(13) 0.0000(13)
C15 0.075(2) 0.0389(16) 0.0356(15) -0.0064(13) 0.0221(14) 0.0071(15)
C21 0.0271(13) 0.0390(15) 0.0390(14) -0.0022(12) 0.0171(11) -0.0018(11)
C22 0.0293(14) 0.0583(19) 0.0423(16) 0.0051(14) 0.0153(12) 0.0003(13)
C23 0.0297(15) 0.090(3) 0.0405(16) -0.0011(16) 0.0092(12) -0.0067(16)
C24 0.0395(17) 0.076(2) 0.058(2) -0.0255(18) 0.0180(15) -0.0193(16)
C25 0.0375(16) 0.0478(17) 0.064(2) -0.0152(15) 0.0200(15) -0.0137(14)
C26 0.0307(14) 0.0392(15) 0.0480(16) -0.0076(13) 0.0172(12) -0.0061(12)
C27 0.0399(17) 0.066(2) 0.063(2) 0.0212(17) 0.0146(15) 0.0106(15)
C28 0.0490(18) 0.0318(15) 0.0639(19) 0.0060(14) 0.0145(15) -0.0087(13)
C31 0.0610(18) 0.0419(16) 0.0169(12) -0.0030(11) 0.0053(12) 0.0171(14)
C32 0.0496(17) 0.0435(16) 0.0263(13) -0.0106(12) -0.0028(12) 0.0095(13)
C33 0.062(2) 0.071(2) 0.0427(17) -0.0232(16) -0.0115(15) 0.0162(18)
C34 0.086(3) 0.109(4) 0.044(2) -0.028(2) -0.0265(19) 0.038(3)
C35 0.108(3) 0.100(3) 0.0204(15) -0.0009(18) -0.0125(18) 0.058(3)
C36 0.100(3) 0.0549(19) 0.0221(14) 0.0040(13) 0.0141(16) 0.0348(18)
C37 0.0496(17) 0.0325(14) 0.0389(15) -0.0039(12) -0.0026(12) -0.0031(12)
C38 0.132(3) 0.052(2) 0.0338(16) 0.0165(15) 0.0379(19) 0.035(2)
C41 0.0402(14) 0.0282(12) 0.0175(11) -0.0042(9) 0.0016(10) 0.0026(11)
C42 0.0438(15) 0.0333(14) 0.0289(13) -0.0022(11) -0.0024(11) -0.0026(12)
C43 0.0494(17) 0.0541(19) 0.0377(15) -0.0018(14) -0.0124(13) -0.0034(15)
C44 0.070(2) 0.0456(18) 0.0346(15) 0.0037(13) -0.0107(14) 0.0113(16)
C45 0.085(2) 0.0277(14) 0.0244(13) -0.0002(11) 0.0062(14) 0.0034(14)
C46 0.0501(16) 0.0302(13) 0.0213(12) -0.0053(10) 0.0051(11) -0.0045(12)
C47 0.0492(17) 0.0401(16) 0.0536(18) -0.0027(14) -0.0013(14) -0.0123(14)
C48 0.0574(18) 0.0373(15) 0.0345(14) 0.0051(12) 0.0090(13) -0.0062(13)
C51 0.0212(11) 0.0315(13) 0.0244(11) 0.0006(10) 0.0060(9) 0.0028(10)
C52 0.0231(12) 0.0343(13) 0.0261(12) -0.0006(10) 0.0037(10) -0.0009(10)
C53 0.0395(15) 0.0493(17) 0.0217(12) 0.0023(11) 0.0012(11) 0.0066(12)
C54 0.0456(17) 0.0471(17) 0.0388(15) 0.0176(13) 0.0069(13) 0.0150(13)
C55 0.0409(15) 0.0316(14) 0.0428(16) 0.0012(12) 0.0108(12) 0.0097(12)
C56 0.0300(13) 0.0335(14) 0.0315(13) -0.0012(11) 0.0065(10) 0.0075(11)
C57 0.0379(15) 0.0391(15) 0.0313(13) -0.0062(12) 0.0021(11) -0.0043(12)
C58 0.0476(16) 0.0297(14) 0.0344(14) 0.0002(11) 0.0109(12) 0.0066(12)
C61 0.0364(15) 0.0467(16) 0.0269(13) 0.0097(12) 0.0088(11) 0.0161(12)
C62 0.0391(15) 0.0469(17) 0.0366(14) 0.0132(13) 0.0052(12) 0.0084(13)
C63 0.0568(19) 0.0455(17) 0.0372(15) 0.0026(13) 0.0066(14) 0.0117(14)
C64 0.0529(19) 0.060(2) 0.0416(16) 0.0100(15) 0.0223(14) 0.0202(16)
C65 0.0330(15) 0.0582(19) 0.0553(18) 0.0148(16) 0.0112(13) 0.0060(14)
C66 0.0395(16) 0.0475(17) 0.0403(15) 0.0049(13) 0.0007(12) 0.0112(13)
C67 0.0437(18) 0.062(2) 0.080(2) 0.0166(18) 0.0020(16) -0.0009(16)
C68 0.065(2) 0.068(2) 0.069(2) -0.0095(19) -0.0058(18) 0.0034(19)
C71 0.0385(15) 0.0485(17) 0.0524(17) 0.0245(14) 0.0145(13) 0.0038(13)
C72 0.059(2) 0.066(2) 0.065(2) 0.0267(18) 0.0303(17) 0.0191(17)
C73 0.075(3) 0.117(4) 0.129(4) 0.044(3) 0.068(3) 0.028(3)
C74 0.065(3) 0.117(4) 0.187(6) 0.049(4) 0.055(3) -0.023(3)
C75 0.069(3) 0.071(3) 0.154(4) 0.043(3) 0.030(3) -0.021(2)
C76 0.0497(19) 0.0481(19) 0.079(2) 0.0261(17) 0.0118(17) -0.0084(15)
C77 0.103(3) 0.084(3) 0.057(2) 0.014(2) 0.023(2) 0.041(2)
C78 0.074(2) 0.047(2) 0.092(3) 0.0034(19) 0.005(2) -0.0028(18)
Li1 0.032(2) 0.038(2) 0.027(2) 0.0015(17) 0.0055(17) -0.0012(18)

loop_
_atom_type_symbol
_atom_type_description
_atom_type_scat_dispersion_real
_atom_type_scat_dispersion_imag
_atom_type_scat_source
C C 0.0033 0.0016 'International Tables Vol C Tables 4.2.6.8 and 6.1.1.4'
H H 0.0000 0.0000 'International Tables Vol C Tables 4.2.6.8 and 6.1.1.4'
N N 0.0061 0.0033 'International Tables Vol C Tables 4.2.6.8 and 6.1.1.4'
Rh Rh -1.1178 0.9187 'International Tables Vol C Tables 4.2.6.8 and 6.1.1.4'
Li Li -0.0003 0.0001 'International Tables Vol C Tables 4.2.6.8 and 6.1.1.4'

loop_
_geom_angle_atom_site_label_1
_geom_angle_atom_site_label_2
_geom_angle_atom_site_label_3
_geom_angle
_geom_angle_site_symmetry_1
_geom_angle_site_symmetry_3
C58 Rh1 N4 82.87(9) . .
C58 Rh1 N3 89.93(9) . .
N4 Rh1 N3 85.58(7) . .
C58 Rh1 N1 91.80(10) . .
N4 Rh1 N1 90.64(7) . .
N3 Rh1 N1 175.62(8) . .
C58 Rh1 N2 95.57(9) . .
N4 Rh1 N2 177.36(8) . .
N3 Rh1 N2 92.30(8) . .
N1 Rh1 N2 91.54(8) . .
C58 Rh1 Li1 83.50(10) . .
N4 Rh1 Li1 42.84(9) . .
N3 Rh1 Li1 42.79(9) . .
N1 Rh1 Li1 133.48(9) . .
N2 Rh1 Li1 134.96(10) . .
C12 N1 C21 116.1(2) . .
C12 N1 Rh1 124.60(18) . .
C21 N1 Rh1 119.28(14) . .
C14 N2 C31 115.4(2) . .
C14 N2 Rh1 123.23(18) . .
C31 N2 Rh1 121.37(15) . .
C41 N3 Rh1 123.14(15) . .
C41 N3 Li1 106.12(18) . .
Rh1 N3 Li1 94.46(13) . .
C41 N3 H3 110.5 . .
Rh1 N3 H3 110.5 . .
Li1 N3 H3 110.5 . .
C51 N4 Rh1 112.07(14) . .
C51 N4 Li1 98.84(17) . .
Rh1 N4 Li1 94.68(13) . .
C51 N4 H4 116.0 . .
Rh1 N4 H4 116.0 . .
Li1 N4 H4 116.0 . .
C61 N5 Li1 130.95(19) . .
C61 N5 H5A 104.5 . .
Li1 N5 H5A 104.5 . .
C61 N5 H5B 104.5 . .
Li1 N5 H5B 104.5 . .
H5A N5 H5B 105.7 . .
C71 N6 Li1 124.3(2) . .
C71 N6 H6A 106.3 . .
Li1 N6 H6A 106.3 . .
C71 N6 H6B 106.3 . .
Li1 N6 H6B 106.3 . .
H6A N6 H6B 106.4 . .
C12 C11 H11A 109.5 . .
C12 C11 H11B 109.5 . .
H11A C11 H11B 109.5 . .
C12 C11 H11C 109.5 . .
H11A C11 H11C 109.5 . .
H11B C11 H11C 109.5 . .
N1 C12 C13 123.8(3) . .
N1 C12 C11 119.8(3) . .
C13 C12 C11 116.4(2) . .
C14 C13 C12 130.3(3) . .
C14 C13 H13 114.8 . .
C12 C13 H13 114.8 . .
N2 C14 C13 125.1(2) . .
N2 C14 C15 119.2(3) . .
C13 C14 C15 115.7(2) . .
C14 C15 H15A 109.5 . .
C14 C15 H15B 109.5 . .
H15A C15 H15B 109.5 . .
C14 C15 H15C 109.5 . .
H15A C15 H15C 109.5 . .
H15B C15 H15C 109.5 . .
C22 C21 C26 119.9(3) . .
C22 C21 N1 121.0(2) . .
C26 C21 N1 119.2(2) . .
C23 C22 C21 118.3(3) . .
C23 C22 C27 118.8(3) . .
C21 C22 C27 122.9(3) . .
C24 C23 C22 121.9(3) . .
C24 C23 H23 119.1 . .
C22 C23 H23 119.1 . .
C23 C24 C25 119.5(3) . .
C23 C24 H24 120.2 . .
C25 C24 H24 120.2 . .
C24 C25 C26 121.0(3) . .
C24 C25 H25 119.5 . .
C26 C25 H25 119.5 . .
C25 C26 C21 119.3(3) . .
C25 C26 C28 119.0(3) . .
C21 C26 C28 121.6(2) . .
C22 C27 H27A 109.5 . .
C22 C27 H27B 109.5 . .
H27A C27 H27B 109.5 . .
C22 C27 H27C 109.5 . .
H27A C27 H27C 109.5 . .
H27B C27 H27C 109.5 . .
C26 C28 H28A 109.5 . .
C26 C28 H28B 109.5 . .
H28A C28 H28B 109.5 . .
C26 C28 H28C 109.5 . .
H28A C28 H28C 109.5 . .
H28B C28 H28C 109.5 . .
C32 C31 C36 119.7(3) . .
C32 C31 N2 120.8(2) . .
C36 C31 N2 119.4(3) . .
C31 C32 C33 119.2(3) . .
C31 C32 C37 122.3(2) . .
C33 C32 C37 118.5(3) . .
C34 C33 C32 121.5(4) . .
C34 C33 H33 119.2 . .
C32 C33 H33 119.2 . .
C35 C34 C33 119.6(4) . .
C35 C34 H34 120.2 . .
C33 C34 H34 120.2 . .
C34 C35 C36 122.0(3) . .
C34 C35 H35 119.0 . .
C36 C35 H35 119.0 . .
C35 C36 C31 117.9(3) . .
C35 C36 C38 120.0(3) . .
C31 C36 C38 122.0(3) . .
C32 C37 H37A 109.5 . .
C32 C37 H37B 109.5 . .
H37A C37 H37B 109.5 . .
C32 C37 H37C 109.5 . .
H37A C37 H37C 109.5 . .
H37B C37 H37C 109.5 . .
C36 C38 H38A 109.5 . .
C36 C38 H38B 109.5 . .
H38A C38 H38B 109.5 . .
C36 C38 H38C 109.5 . .
H38A C38 H38C 109.5 . .
H38B C38 H38C 109.5 . .
N3 C41 C42 121.2(2) . .
N3 C41 C46 120.5(2) . .
C42 C41 C46 118.2(2) . .
C43 C42 C41 120.0(2) . .
C43 C42 C47 120.2(2) . .
C41 C42 C47 119.8(2) . .
C44 C43 C42 121.8(3) . .
C44 C43 H43 119.1 . .
C42 C43 H43 119.1 . .
C45 C44 C43 118.5(3) . .
C45 C44 H44 120.7 . .
C43 C44 H44 120.7 . .
C44 C45 C46 122.2(3) . .
C44 C45 H45 118.9 . .
C46 C45 H45 118.9 . .
C45 C46 C41 119.2(2) . .
C45 C46 C48 118.7(2) . .
C41 C46 C48 122.1(2) . .
C42 C47 H47A 109.5 . .
C42 C47 H47B 109.5 . .
H47A C47 H47B 109.5 . .
C42 C47 H47C 109.5 . .
H47A C47 H47C 109.5 . .
H47B C47 H47C 109.5 . .
C46 C48 H48A 109.5 . .
C46 C48 H48B 109.5 . .
H48A C48 H48B 109.5 . .
C46 C48 H48C 109.5 . .
H48A C48 H48C 109.5 . .
H48B C48 H48C 109.5 . .
C56 C51 N4 116.6(2) . .
C56 C51 C52 120.2(2) . .
N4 C51 C52 123.0(2) . .
C56 C51 Li1 101.05(17) . .
N4 C51 Li1 50.06(13) . .
C52 C51 Li1 112.56(17) . .
C53 C52 C51 118.6(2) . .
C53 C52 C57 121.6(2) . .
C51 C52 C57 119.8(2) . .
C54 C53 C52 121.1(2) . .
C54 C53 H53 119.5 . .
C52 C53 H53 119.5 . .
C53 C54 C55 119.8(2) . .
C53 C54 H54 120.1 . .
C55 C54 H54 120.1 . .
C56 C55 C54 120.3(2) . .
C56 C55 H55 119.8 . .
C54 C55 H55 119.8 . .
C55 C56 C51 119.8(2) . .
C55 C56 C58 124.0(2) . .
C51 C56 C58 116.2(2) . .
C52 C57 H57A 109.5 . .
C52 C57 H57B 109.5 . .
H57A C57 H57B 109.5 . .
C52 C57 H57C 109.5 . .
H57A C57 H57C 109.5 . .
H57B C57 H57C 109.5 . .
C56 C58 Rh1 109.98(17) . .
C56 C58 H58A 109.7 . .
Rh1 C58 H58A 109.7 . .
C56 C58 H58B 109.7 . .
Rh1 C58 H58B 109.7 . .
H58A C58 H58B 108.2 . .
C66 C61 C62 121.3(2) . .
C66 C61 N5 119.2(3) . .
C62 C61 N5 119.5(2) . .
C61 C62 C63 118.3(3) . .
C61 C62 C67 121.4(3) . .
C63 C62 C67 120.3(3) . .
C64 C63 C62 121.0(3) . .
C64 C63 H63 119.5 . .
C62 C63 H63 119.5 . .
C63 C64 C65 119.9(3) . .
C63 C64 H64 120.0 . .
C65 C64 H64 120.0 . .
C64 C65 C66 121.2(3) . .
C64 C65 H65 119.4 . .
C66 C65 H65 119.4 . .
C61 C66 C65 118.3(3) . .
C61 C66 C68 121.4(3) . .
C65 C66 C68 120.3(3) . .
C62 C67 H67A 109.5 . .
C62 C67 H67B 109.5 . .
H67A C67 H67B 109.5 . .
C62 C67 H67C 109.5 . .
H67A C67 H67C 109.5 . .
H67B C67 H67C 109.5 . .
C66 C68 H68A 109.5 . .
C66 C68 H68B 109.5 . .
H68A C68 H68B 109.5 . .
C66 C68 H68C 109.5 . .
H68A C68 H68C 109.5 . .
H68B C68 H68C 109.5 . .
C72 C71 C76 121.8(3) . .
C72 C71 N6 119.9(3) . .
C76 C71 N6 118.3(3) . .
C71 C72 C73 116.7(4) . .
C71 C72 C77 121.2(3) . .
C73 C72 C77 122.1(4) . .
C74 C73 C72 121.9(4) . .
C74 C73 H73 119.0 . .
C72 C73 H73 119.0 . .
C75 C74 C73 119.8(4) . .
C75 C74 H74 120.1 . .
C73 C74 H74 120.1 . .
C74 C75 C76 121.5(5) . .
C74 C75 H75 119.3 . .
C76 C75 H75 119.3 . .
C75 C76 C71 118.2(4) . .
C75 C76 C78 121.0(4) . .
C71 C76 C78 120.8(3) . .
C72 C77 H77A 109.5 . .
C72 C77 H77B 109.5 . .
H77A C77 H77B 109.5 . .
C72 C77 H77C 109.5 . .
H77A C77 H77C 109.5 . .
H77B C77 H77C 109.5 . .
C76 C78 H78A 109.5 . .
C76 C78 H78B 109.5 . .
H78A C78 H78B 109.5 . .
C76 C78 H78C 109.5 . .
H78A C78 H78C 109.5 . .
H78B C78 H78C 109.5 . .
N3 Li1 N4 85.18(16) . .
N3 Li1 N6 124.7(2) . .
N4 Li1 N6 106.06(18) . .
N3 Li1 N5 106.24(19) . .
N4 Li1 N5 126.6(2) . .
N6 Li1 N5 108.45(18) . .
N3 Li1 C51 98.64(17) . .
N4 Li1 C51 31.09(9) . .
N6 Li1 C51 75.34(14) . .
N5 Li1 C51 144.8(2) . .
N3 Li1 Rh1 42.75(9) . .
N4 Li1 Rh1 42.48(9) . .
N6 Li1 Rh1 123.47(17) . .
N5 Li1 Rh1 128.05(17) . .
C51 Li1 Rh1 60.39(9) . .

loop_
_geom_bond_atom_site_label_1
_geom_bond_atom_site_label_2
_geom_bond_distance
_geom_bond_site_symmetry_2
Rh1 C58 2.020(2) .
Rh1 N4 2.0649(18) .
Rh1 N3 2.0748(19) .
Rh1 N1 2.076(2) .
Rh1 N2 2.0917(19) .
Rh1 Li1 3.048(4) .
N1 C12 1.329(3) .
N1 C21 1.444(3) .
N2 C14 1.324(3) .
N2 C31 1.445(3) .
N3 C41 1.395(3) .
N3 Li1 2.077(4) .
N3 H3 1.0000 .
N4 C51 1.400(3) .
N4 Li1 2.079(4) .
N4 H4 1.0000 .
N5 C61 1.440(3) .
N5 Li1 2.220(5) .
N5 H5A 0.9100 .
N5 H5B 0.9100 .
N6 C71 1.417(3) .
N6 Li1 2.211(4) .
N6 H6A 0.9100 .
N6 H6B 0.9100 .
C11 C12 1.514(4) .
C11 H11A 0.9800 .
C11 H11B 0.9800 .
C11 H11C 0.9800 .
C12 C13 1.397(4) .
C13 C14 1.396(4) .
C13 H13 0.9500 .
C14 C15 1.523(4) .
C15 H15A 0.9800 .
C15 H15B 0.9800 .
C15 H15C 0.9800 .
C21 C22 1.402(4) .
C21 C26 1.409(4) .
C22 C23 1.397(4) .
C22 C27 1.502(4) .
C23 C24 1.370(5) .
C23 H23 0.9500 .
C24 C25 1.377(5) .
C24 H24 0.9500 .
C25 C26 1.386(4) .
C25 H25 0.9500 .
C26 C28 1.504(4) .
C27 H27A 0.9800 .
C27 H27B 0.9800 .
C27 H27C 0.9800 .
C28 H28A 0.9800 .
C28 H28B 0.9800 .
C28 H28C 0.9800 .
C31 C32 1.394(4) .
C31 C36 1.413(4) .
C32 C33 1.400(4) .
C32 C37 1.498(4) .
C33 C34 1.363(5) .
C33 H33 0.9500 .
C34 C35 1.356(6) .
C34 H34 0.9500 .
C35 C36 1.411(5) .
C35 H35 0.9500 .
C36 C38 1.503(5) .
C37 H37A 0.9800 .
C37 H37B 0.9800 .
C37 H37C 0.9800 .
C38 H38A 0.9800 .
C38 H38B 0.9800 .
C38 H38C 0.9800 .
C41 C42 1.408(4) .
C41 C46 1.417(3) .
C42 C43 1.383(4) .
C42 C47 1.505(4) .
C43 C44 1.377(4) .
C43 H43 0.9500 .
C44 C45 1.368(4) .
C44 H44 0.9500 .
C45 C46 1.392(4) .
C45 H45 0.9500 .
C46 C48 1.487(4) .
C47 H47A 0.9800 .
C47 H47B 0.9800 .
C47 H47C 0.9800 .
C48 H48A 0.9800 .
C48 H48B 0.9800 .
C48 H48C 0.9800 .
C51 C56 1.393(3) .
C51 C52 1.411(3) .
C51 Li1 2.679(5) .
C52 C53 1.387(3) .
C52 C57 1.494(4) .
C53 C54 1.387(4) .
C53 H53 0.9500 .
C54 C55 1.387(4) .
C54 H54 0.9500 .
C55 C56 1.384(3) .
C55 H55 0.9500 .
C56 C58 1.520(3) .
C57 H57A 0.9800 .
C57 H57B 0.9800 .
C57 H57C 0.9800 .
C58 H58A 0.9900 .
C58 H58B 0.9900 .
C61 C66 1.386(4) .
C61 C62 1.393(4) .
C62 C63 1.394(4) .
C62 C67 1.504(4) .
C63 C64 1.368(4) .
C63 H63 0.9500 .
C64 C65 1.370(4) .
C64 H64 0.9500 .
C65 C66 1.391(4) .
C65 H65 0.9500 .
C66 C68 1.504(4) .
C67 H67A 0.9800 .
C67 H67B 0.9800 .
C67 H67C 0.9800 .
C68 H68A 0.9800 .
C68 H68B 0.9800 .
C68 H68C 0.9800 .
C71 C72 1.389(4) .
C71 C76 1.402(5) .
C72 C73 1.399(6) .
C72 C77 1.490(5) .
C73 C74 1.367(7) .
C73 H73 0.9500 .
C74 C75 1.361(7) .
C74 H74 0.9500 .
C75 C76 1.373(5) .
C75 H75 0.9500 .
C76 C78 1.502(5) .
C77 H77A 0.9800 .
C77 H77B 0.9800 .
C77 H77C 0.9800 .
C78 H78A 0.9800 .
C78 H78B 0.9800 .
C78 H78C 0.9800 .

loop_
_geom_torsion_atom_site_label_1
_geom_torsion_atom_site_label_2
_geom_torsion_atom_site_label_3
_geom_torsion_atom_site_label_4
_geom_torsion
_geom_torsion_site_symmetry_1
_geom_torsion_site_symmetry_2
_geom_torsion_site_symmetry_3
_geom_torsion_site_symmetry_4
C21 N1 C12 C13 177.1(3) . . . .
Rh1 N1 C12 C13 -1.9(4) . . . .
C21 N1 C12 C11 -1.6(4) . . . .
Rh1 N1 C12 C11 179.4(2) . . . .
N1 C12 C13 C14 -8.6(5) . . . .
C11 C12 C13 C14 170.2(3) . . . .
C31 N2 C14 C13 -174.7(3) . . . .
Rh1 N2 C14 C13 5.8(4) . . . .
C31 N2 C14 C15 3.0(3) . . . .
Rh1 N2 C14 C15 -176.53(17) . . . .
C12 C13 C14 N2 6.3(5) . . . .
C12 C13 C14 C15 -171.5(3) . . . .
C12 N1 C21 C22 80.5(3) . . . .
Rh1 N1 C21 C22 -100.5(2) . . . .
C12 N1 C21 C26 -99.1(3) . . . .
Rh1 N1 C21 C26 80.0(2) . . . .
C26 C21 C22 C23 -3.0(4) . . . .
N1 C21 C22 C23 177.5(2) . . . .
C26 C21 C22 C27 174.7(2) . . . .
N1 C21 C22 C27 -4.9(4) . . . .
C21 C22 C23 C24 -0.9(4) . . . .
C27 C22 C23 C24 -178.6(3) . . . .
C22 C23 C24 C25 3.3(4) . . . .
C23 C24 C25 C26 -1.8(4) . . . .
C24 C25 C26 C21 -2.0(4) . . . .
C24 C25 C26 C28 174.4(3) . . . .
C22 C21 C26 C25 4.4(4) . . . .
N1 C21 C26 C25 -176.0(2) . . . .
C22 C21 C26 C28 -171.9(2) . . . .
N1 C21 C26 C28 7.6(4) . . . .
C14 N2 C31 C32 -89.2(3) . . . .
Rh1 N2 C31 C32 90.4(3) . . . .
C14 N2 C31 C36 88.2(3) . . . .
Rh1 N2 C31 C36 -92.3(2) . . . .
C36 C31 C32 C33 2.1(4) . . . .
N2 C31 C32 C33 179.4(2) . . . .
C36 C31 C32 C37 -175.6(2) . . . .
N2 C31 C32 C37 1.7(4) . . . .
C31 C32 C33 C34 0.4(4) . . . .
C37 C32 C33 C34 178.1(3) . . . .
C32 C33 C34 C35 -1.5(5) . . . .
C33 C34 C35 C36 0.0(6) . . . .
C34 C35 C36 C31 2.4(5) . . . .
C34 C35 C36 C38 -173.2(3) . . . .
C32 C31 C36 C35 -3.4(4) . . . .
N2 C31 C36 C35 179.2(2) . . . .
C32 C31 C36 C38 172.1(2) . . . .
N2 C31 C36 C38 -5.3(4) . . . .
Rh1 N3 C41 C42 -156.03(18) . . . .
Li1 N3 C41 C42 97.4(2) . . . .
Rh1 N3 C41 C46 28.0(3) . . . .
Li1 N3 C41 C46 -78.6(2) . . . .
N3 C41 C42 C43 -178.2(2) . . . .
C46 C41 C42 C43 -2.1(4) . . . .
N3 C41 C42 C47 1.3(4) . . . .
C46 C41 C42 C47 177.4(2) . . . .
C41 C42 C43 C44 0.3(4) . . . .
C47 C42 C43 C44 -179.2(3) . . . .
C42 C43 C44 C45 1.1(4) . . . .
C43 C44 C45 C46 -0.8(4) . . . .
C44 C45 C46 C41 -1.0(4) . . . .
C44 C45 C46 C48 177.9(3) . . . .
N3 C41 C46 C45 178.5(2) . . . .
C42 C41 C46 C45 2.4(3) . . . .
N3 C41 C46 C48 -0.4(3) . . . .
C42 C41 C46 C48 -176.5(2) . . . .
Rh1 N4 C51 C56 16.8(2) . . . .
Li1 N4 C51 C56 -82.0(2) . . . .
Rh1 N4 C51 C52 -168.22(17) . . . .
Li1 N4 C51 C52 93.0(2) . . . .
Rh1 N4 C51 Li1 98.76(17) . . . .
C56 C51 C52 C53 1.7(3) . . . .
N4 C51 C52 C53 -173.1(2) . . . .
Li1 C51 C52 C53 -117.1(2) . . . .
C56 C51 C52 C57 -179.4(2) . . . .
N4 C51 C52 C57 5.7(3) . . . .
Li1 C51 C52 C57 61.8(3) . . . .
C51 C52 C53 C54 1.9(4) . . . .
C57 C52 C53 C54 -176.9(2) . . . .
C52 C53 C54 C55 -2.7(4) . . . .
C53 C54 C55 C56 -0.1(4) . . . .
C54 C55 C56 C51 3.7(4) . . . .
C54 C55 C56 C58 -174.9(2) . . . .
N4 C51 C56 C55 170.7(2) . . . .
C52 C51 C56 C55 -4.5(3) . . . .
Li1 C51 C56 C55 120.0(2) . . . .
N4 C51 C56 C58 -10.6(3) . . . .
C52 C51 C56 C58 174.2(2) . . . .
Li1 C51 C56 C58 -61.3(2) . . . .
C55 C56 C58 Rh1 177.7(2) . . . .
C51 C56 C58 Rh1 -1.0(3) . . . .
Li1 N5 C61 C66 84.3(3) . . . .
Li1 N5 C61 C62 -93.3(3) . . . .
C66 C61 C62 C63 1.2(4) . . . .
N5 C61 C62 C63 178.7(2) . . . .
C66 C61 C62 C67 -178.6(3) . . . .
N5 C61 C62 C67 -1.0(4) . . . .
C61 C62 C63 C64 -1.0(4) . . . .
C67 C62 C63 C64 178.8(3) . . . .
C62 C63 C64 C65 0.0(4) . . . .
C63 C64 C65 C66 0.8(4) . . . .
C62 C61 C66 C65 -0.4(4) . . . .
N5 C61 C66 C65 -177.9(2) . . . .
C62 C61 C66 C68 179.5(3) . . . .
N5 C61 C66 C68 2.0(4) . . . .
C64 C65 C66 C61 -0.6(4) . . . .
C64 C65 C66 C68 179.5(3) . . . .
Li1 N6 C71 C72 96.4(3) . . . .
Li1 N6 C71 C76 -81.9(3) . . . .
C76 C71 C72 C73 4.3(5) . . . .
N6 C71 C72 C73 -174.1(3) . . . .
C76 C71 C72 C77 -173.9(3) . . . .
N6 C71 C72 C77 7.8(4) . . . .
C71 C72 C73 C74 -1.6(6) . . . .
C77 C72 C73 C74 176.6(4) . . . .
C72 C73 C74 C75 -1.9(8) . . . .
C73 C74 C75 C76 2.7(8) . . . .
C74 C75 C76 C71 -0.1(6) . . . .
C74 C75 C76 C78 -177.8(4) . . . .
C72 C71 C76 C75 -3.5(5) . . . .
N6 C71 C76 C75 174.8(3) . . . .
C72 C71 C76 C78 174.2(3) . . . .
N6 C71 C76 C78 -7.5(4) . . . .
